data_2209610
loop_
_publ_author_name
'Zhang, You-Ming'
'Qin, Jing-Dong'
'Lin, Qi'
'Wei, Tai-Bao'

_publ_section_title
;
 <i>N</i>-(3-Flurobenzoyl)-<i>N</i>'-phenylthiourea
;
_journal_coeditor_code NC2014
_journal_issue 7
_journal_name_full 'Acta Crystallographica Section E'
_journal_page_first o2880
_journal_page_last o2882
_journal_paper_doi 10.1107/S1600536806021878
_journal_volume 62
_journal_year 2006
_chemical_formula_iupac 'C14 H11 F N2 O S'
_chemical_formula_moiety 'C14 H11 F N2 O S'
_chemical_formula_sum 'C14 H11 F N2 O S'
_chemical_formula_weight 274.31
_chemical_name_systematic
;
N-(3-Flurobenzoyl)-N'-phenylthiourea
;
_space_group_IT_number 2
_symmetry_cell_setting triclinic
_symmetry_space_group_name_Hall '-P 1'
_symmetry_space_group_name_H-M 'P -1'
_atom_sites_solution_hydrogens geom
_atom_sites_solution_primary direct
_atom_sites_solution_secondary difmap
_audit_creation_method SHELXL97
_cell_angle_alpha 90.769(3)
_cell_angle_beta 91.033(3)
_cell_angle_gamma 98.626(3)
_cell_formula_units_Z 2
_cell_length_a 5.6511(4)
_cell_length_b 10.0628(7)
_cell_length_c 12.0169(9)
_cell_measurement_reflns_used 2619
_cell_measurement_temperature 294(2)
_cell_measurement_theta_max 28.25
_cell_measurement_theta_min 2.64
_cell_volume 675.42(8)
_computing_cell_refinement 'SAINT (Bruker, 1998)'
_computing_data_collection 'SMART (Bruker, 1998)'
_computing_data_reduction SAINT
_computing_molecular_graphics 'SHELXTL (Bruker, 1998)'
_computing_publication_material SHELXTL
_computing_structure_refinement 'SHELXL97 (Sheldrick, 1997)'
_computing_structure_solution 'SHELXS97 (Sheldrick, 1997)'
_diffrn_ambient_temperature 294(2)
_diffrn_measured_fraction_theta_full 0.985
_diffrn_measured_fraction_theta_max 0.985
_diffrn_measurement_device_type 'Bruker SMART CCD area-detector'
_diffrn_measurement_method '\f and \w'
_diffrn_radiation_monochromator graphite
_diffrn_radiation_source 'fine-focus sealed tube'
_diffrn_radiation_type MoK\a
_diffrn_radiation_wavelength 0.71073
_diffrn_reflns_av_R_equivalents 0.0109
_diffrn_reflns_av_sigmaI/netI 0.0149
_diffrn_reflns_limit_h_max 6
_diffrn_reflns_limit_h_min -6
_diffrn_reflns_limit_k_max 12
_diffrn_reflns_limit_k_min -11
_diffrn_reflns_limit_l_max 12
_diffrn_reflns_limit_l_min -14
_diffrn_reflns_number 3655
_diffrn_reflns_theta_full 25.50
_diffrn_reflns_theta_max 25.50
_diffrn_reflns_theta_min 1.70
_diffrn_standards_decay_% 0
_diffrn_standards_interval_time 0
_diffrn_standards_number 0
_exptl_absorpt_coefficient_mu 0.244
_exptl_absorpt_correction_type none
_exptl_crystal_colour colourless
_exptl_crystal_density_diffrn 1.349
_exptl_crystal_density_method 'not measured'
_exptl_crystal_description block
_exptl_crystal_F_000 284
_exptl_crystal_size_max 0.59
_exptl_crystal_size_mid 0.51
_exptl_crystal_size_min 0.20
_refine_diff_density_max 0.235
_refine_diff_density_min -0.294
_refine_ls_extinction_coef 0.034(5)
_refine_ls_extinction_expression Fc^*^=kFc[1+0.001xFc^2^\l^3^/sin(2\q)]^-1/4^
_refine_ls_extinction_method 'SHELXL97 (Sheldrick, 1997)'
_refine_ls_goodness_of_fit_ref 0.992
_refine_ls_hydrogen_treatment constr
_refine_ls_matrix_type full
_refine_ls_number_parameters 173
_refine_ls_number_reflns 2464
_refine_ls_number_restraints 0
_refine_ls_restrained_S_all 0.992
_refine_ls_R_factor_all 0.0362
_refine_ls_R_factor_gt 0.0327
_refine_ls_shift/su_max 0.001
_refine_ls_shift/su_mean 0.000
_refine_ls_structure_factor_coef Fsqd
_refine_ls_weighting_details 'calc w = 1/[\s^2^(Fo^2^)+(0.0497P)^2^+0.1964P] where P=(Fo^2^+2Fc^2^)/3'
_refine_ls_weighting_scheme calc
_refine_ls_wR_factor_gt 0.0918
_refine_ls_wR_factor_ref 0.0954
_reflns_number_gt 2213
_reflns_number_total 2464
_reflns_threshold_expression I>2\s(I)
_cod_data_source_file nc2014.cif
_cod_data_source_block I
_cod_depositor_comments
;
The following automatic conversions were performed:
'_symmetry_cell_setting' value 'Triclinic' changed to 'triclinic'
according to '/home/saulius/struct/CIF-dictionaries/cif_core.dic'
dictionary named 'cif_core.dic' version 2.4.1 from 2010-06-29.

Automatic conversion script
Id: cif_fix_enum 1527 2010-12-29 10:47:43Z saulius 

The following automatic conversions were performed:

'_symmetry_cell_setting' value 'Triclinic' changed to 'triclinic'
according to /home/saulius/struct/CIF-dictionaries/cif_core.dic
dictionary named 'cif_core.dic' version 2.4.1 from 2010-06-29.

Automatic conversion script
Id: cif_fix_values 1715 2011-07-08 13:25:40Z adriana 
;
_cod_database_code 2209610

loop_
_symmetry_equiv_pos_as_xyz
'x, y, z'
'-x, -y, -z'

loop_
_atom_site_type_symbol
_atom_site_label
_atom_site_fract_x
_atom_site_fract_y
_atom_site_fract_z
_atom_site_U_iso_or_equiv
_atom_site_adp_type
_atom_site_calc_flag
_atom_site_refinement_flags
_atom_site_occupancy
S S1 0.27191(9) -0.12061(4) 0.10098(3) 0.06573(19) Uani d . 1
O O1 0.5427(2) 0.22887(13) 0.33339(10) 0.0739(4) Uani d . 1
N N1 0.5259(2) 0.10573(12) 0.17271(10) 0.0444(3) Uani d . 1
H H1 0.5853 0.1046 0.1074 0.053 Uiso calc R 1
C C7 0.6206(3) 0.21131(15) 0.24125(13) 0.0484(4) Uani d . 1
C C9 0.0697(3) -0.09520(15) 0.34103(13) 0.0462(3) Uani d . 1
C C8 0.3453(3) 0.00025(14) 0.19597(12) 0.0430(3) Uani d . 1
C C4 0.8244(3) 0.30625(15) 0.19707(12) 0.0460(3) Uani d . 1
C C3 0.9912(3) 0.26561(15) 0.12616(12) 0.0466(3) Uani d . 1
H H3 0.9800 0.1764 0.1027 0.056 Uiso calc R 1
C C10 -0.1457(3) -0.13593(17) 0.28616(15) 0.0552(4) Uani d . 1
H H10 -0.1761 -0.1015 0.2168 0.066 Uiso calc R 1
C C2 1.1739(3) 0.36110(17) 0.09153(14) 0.0548(4) Uani d . 1
C C14 0.1148(3) -0.14542(19) 0.44410(14) 0.0611(4) Uani d . 1
H H14 0.2602 -0.1175 0.4810 0.073 Uiso calc R 1
C C6 1.0328(4) 0.53184(18) 0.19500(19) 0.0758(6) Uani d . 1
H H6 1.0455 0.6213 0.2179 0.091 Uiso calc R 1
C C12 -0.2728(4) -0.27949(19) 0.43804(17) 0.0700(5) Uani d . 1
H H12 -0.3882 -0.3418 0.4707 0.084 Uiso calc R 1
C C5 0.8473(3) 0.43907(17) 0.23244(17) 0.0650(5) Uani d . 1
H H5 0.7376 0.4659 0.2815 0.078 Uiso calc R 1
C C1 1.1983(3) 0.49305(18) 0.12438(17) 0.0667(5) Uani d . 1
H H1A 1.3242 0.5550 0.0994 0.080 Uiso calc R 1
C C11 -0.3170(3) -0.22890(19) 0.33545(18) 0.0656(5) Uani d . 1
H H11 -0.4626 -0.2571 0.2988 0.079 Uiso calc R 1
C C13 -0.0588(4) -0.2381(2) 0.49228(16) 0.0729(5) Uani d . 1
H H13 -0.0295 -0.2723 0.5619 0.087 Uiso calc R 1
F F1 1.3369(2) 0.32178(12) 0.02186(11) 0.0815(4) Uani d . 1
N N2 0.2490(2) 0.00427(13) 0.29619(10) 0.0487(3) Uani d . 1
H H2 0.2994 0.0732 0.3379 0.058 Uiso calc R 1

loop_
_atom_site_aniso_label
_atom_site_aniso_U_11
_atom_site_aniso_U_22
_atom_site_aniso_U_33
_atom_site_aniso_U_12
_atom_site_aniso_U_13
_atom_site_aniso_U_23
S1 0.0844(4) 0.0543(3) 0.0479(3) -0.0261(2) 0.0223(2) -0.00889(18)
O1 0.0824(9) 0.0720(8) 0.0555(7) -0.0277(7) 0.0283(6) -0.0194(6)
N1 0.0491(7) 0.0417(6) 0.0390(6) -0.0061(5) 0.0117(5) 0.0006(5)
C7 0.0507(8) 0.0472(8) 0.0443(8) -0.0032(7) 0.0088(6) -0.0022(6)
C9 0.0459(8) 0.0429(7) 0.0489(8) 0.0017(6) 0.0174(6) -0.0001(6)
C8 0.0446(8) 0.0410(7) 0.0416(7) -0.0003(6) 0.0077(6) 0.0044(6)
C4 0.0457(8) 0.0446(8) 0.0446(8) -0.0044(6) 0.0040(6) 0.0022(6)
C3 0.0452(8) 0.0436(8) 0.0491(8) 0.0006(6) 0.0021(6) 0.0032(6)
C10 0.0459(8) 0.0571(9) 0.0622(10) 0.0051(7) 0.0119(7) 0.0067(8)
C2 0.0434(8) 0.0617(10) 0.0582(9) 0.0029(7) 0.0098(7) 0.0103(8)
C14 0.0599(10) 0.0708(11) 0.0489(9) -0.0039(8) 0.0125(7) 0.0041(8)
C6 0.0764(13) 0.0442(9) 0.1007(15) -0.0126(8) 0.0220(11) -0.0062(9)
C12 0.0670(12) 0.0609(11) 0.0782(13) -0.0079(9) 0.0371(10) 0.0052(9)
C5 0.0657(11) 0.0495(9) 0.0757(12) -0.0062(8) 0.0220(9) -0.0109(8)
C1 0.0564(10) 0.0526(10) 0.0856(13) -0.0120(8) 0.0136(9) 0.0111(9)
C11 0.0443(9) 0.0676(11) 0.0819(13) -0.0031(8) 0.0177(8) -0.0024(9)
C13 0.0824(14) 0.0774(12) 0.0554(10) -0.0031(10) 0.0230(9) 0.0162(9)
F1 0.0614(6) 0.0811(8) 0.1018(9) 0.0052(5) 0.0384(6) 0.0080(6)
N2 0.0511(7) 0.0463(7) 0.0449(7) -0.0063(5) 0.0140(5) -0.0024(5)

loop_
_atom_type_symbol
_atom_type_description
_atom_type_scat_dispersion_real
_atom_type_scat_dispersion_imag
_atom_type_scat_source
C C 0.0033 0.0016 'International Tables Vol C Tables 4.2.6.8 and 6.1.1.4'
H H 0.0000 0.0000 'International Tables Vol C Tables 4.2.6.8 and 6.1.1.4'
N N 0.0061 0.0033 'International Tables Vol C Tables 4.2.6.8 and 6.1.1.4'
O O 0.0106 0.0060 'International Tables Vol C Tables 4.2.6.8 and 6.1.1.4'
F F 0.0171 0.0103 'International Tables Vol C Tables 4.2.6.8 and 6.1.1.4'
S S 0.1246 0.1234 'International Tables Vol C Tables 4.2.6.8 and 6.1.1.4'

loop_
_geom_angle_atom_site_label_1
_geom_angle_atom_site_label_2
_geom_angle_atom_site_label_3
_geom_angle
C7 N1 C8 127.96(12)
C7 N1 H1 116.0
C8 N1 H1 116.0
O1 C7 N1 122.47(14)
O1 C7 C4 120.86(14)
N1 C7 C4 116.67(13)
C14 C9 C10 120.51(14)
C14 C9 N2 117.71(14)
C10 C9 N2 121.72(14)
N2 C8 N1 115.89(12)
N2 C8 S1 125.29(11)
N1 C8 S1 118.80(10)
C5 C4 C3 119.90(14)
C5 C4 C7 117.34(14)
C3 C4 C7 122.74(13)
C2 C3 C4 118.01(14)
C2 C3 H3 121.0
C4 C3 H3 121.0
C9 C10 C11 119.34(17)
C9 C10 H10 120.3
C11 C10 H10 120.3
F1 C2 C1 118.80(15)
F1 C2 C3 118.16(15)
C1 C2 C3 123.04(16)
C9 C14 C13 119.36(17)
C9 C14 H14 120.3
C13 C14 H14 120.3
C1 C6 C5 120.50(17)
C1 C6 H6 119.8
C5 C6 H6 119.8
C13 C12 C11 119.93(16)
C13 C12 H12 120.0
C11 C12 H12 120.0
C6 C5 C4 120.16(17)
C6 C5 H5 119.9
C4 C5 H5 119.9
C2 C1 C6 118.38(16)
C2 C1 H1A 120.8
C6 C1 H1A 120.8
C12 C11 C10 120.40(18)
C12 C11 H11 119.8
C10 C11 H11 119.8
C12 C13 C14 120.46(18)
C12 C13 H13 119.8
C14 C13 H13 119.8
C8 N2 C9 126.22(12)
C8 N2 H2 116.9
C9 N2 H2 116.9

loop_
_geom_bond_atom_site_label_1
_geom_bond_atom_site_label_2
_geom_bond_distance
S1 C8 1.6579(15)
O1 C7 1.2193(19)
N1 C7 1.3724(19)
N1 C8 1.3928(18)
N1 H1 0.8600
C7 C4 1.492(2)
C9 C14 1.378(2)
C9 C10 1.378(2)
C9 N2 1.4312(18)
C8 N2 1.3331(18)
C4 C5 1.384(2)
C4 C3 1.385(2)
C3 C2 1.375(2)
C3 H3 0.9300
C10 C11 1.388(2)
C10 H10 0.9300
C2 F1 1.354(2)
C2 C1 1.366(3)
C14 C13 1.389(2)
C14 H14 0.9300
C6 C1 1.370(3)
C6 C5 1.381(2)
C6 H6 0.9300
C12 C13 1.369(3)
C12 C11 1.373(3)
C12 H12 0.9300
C5 H5 0.9300
C1 H1A 0.9300
C11 H11 0.9300
C13 H13 0.9300
N2 H2 0.8600

loop_
_geom_hbond_atom_site_label_D
_geom_hbond_atom_site_label_H
_geom_hbond_atom_site_label_A
_geom_hbond_site_symmetry_A
_geom_hbond_distance_DH
_geom_hbond_distance_HA
_geom_hbond_distance_DA
_geom_hbond_angle_DHA
N2 H2 O1 . 0.86 1.93 2.6239(17) 137.4
N1 H1 S1 2_655 0.86 2.64 3.4989(12) 172.8

loop_
_geom_torsion_atom_site_label_1
_geom_torsion_atom_site_label_2
_geom_torsion_atom_site_label_3
_geom_torsion_atom_site_label_4
_geom_torsion
C8 N1 C7 O1 -4.3(3)
C8 N1 C7 C4 176.38(14)
C7 N1 C8 N2 1.7(2)
C7 N1 C8 S1 -176.65(13)
O1 C7 C4 C5 -30.2(2)
N1 C7 C4 C5 149.08(16)
O1 C7 C4 C3 147.82(17)
N1 C7 C4 C3 -32.9(2)
C5 C4 C3 C2 -1.2(2)
C7 C4 C3 C2 -179.14(14)
C14 C9 C10 C11 -0.4(2)
N2 C9 C10 C11 -177.50(15)
C4 C3 C2 F1 -179.78(15)
C4 C3 C2 C1 0.4(3)
C10 C9 C14 C13 0.2(3)
N2 C9 C14 C13 177.44(16)
C1 C6 C5 C4 -1.3(3)
C3 C4 C5 C6 1.6(3)
C7 C4 C5 C6 179.70(18)
F1 C2 C1 C6 -179.89(18)
C3 C2 C1 C6 -0.1(3)
C5 C6 C1 C2 0.5(3)
C13 C12 C11 C10 0.1(3)
C9 C10 C11 C12 0.2(3)
C11 C12 C13 C14 -0.2(3)
C9 C14 C13 C12 0.1(3)
N1 C8 N2 C9 -176.91(14)
S1 C8 N2 C9 1.4(2)
C14 C9 N2 C8 127.53(17)
C10 C9 N2 C8 -55.3(2)

loop_
_cod_related_entry_id
_cod_related_entry_database
_cod_related_entry_code
1 ChemSpider 729382
